data_4027373
loop_
_publ_author_name
'Paul A. Vadola'
'Ignacio Carrera'
'Dalibor Sames'

_publ_section_title
;
 C-H Bond Functionalization via Hydride Transfer: Formation of \a-Arylated
 Piperidines and 1,2,3,4-Tetrahydroisoquinolines via Stereoselective
 Intramolecular Amination of Benzylic C-H Bonds
;
_journal_name_full 'Journal of Organic Chemistry'
_journal_page_first 6689
_journal_page_last 6702
_journal_paper_doi 10.1021/jo300635m
_journal_volume 77
_journal_year 2012
_chemical_formula_sum 'C20 H25 N O3 S'
_chemical_formula_weight 359.47
_chemical_name_systematic
; 
 ? 
;
_space_group_IT_number 14
_symmetry_cell_setting monoclinic
_symmetry_space_group_name_Hall '-P 2yn'
_symmetry_space_group_name_H-M 'P 1 21/n 1'
_atom_sites_solution_hydrogens geom
_atom_sites_solution_primary direct
_atom_sites_solution_secondary difmap
_audit_creation_method SHELXL-97
_cell_angle_alpha 90.00
_cell_angle_beta 105.4920(10)
_cell_angle_gamma 90.00
_cell_formula_units_Z 4
_cell_length_a 12.8046(7)
_cell_length_b 10.1185(5)
_cell_length_c 15.2099(8)
_cell_measurement_reflns_used 9871
_cell_measurement_temperature 150(2)
_cell_measurement_theta_max 32.37
_cell_measurement_theta_min 2.60
_cell_volume 1899.05(17)
_computing_cell_refinement 'Bruker SAINT'
_computing_data_collection 'Bruker APEX2'
_computing_data_reduction 'Bruker SAINT'
_computing_molecular_graphics 'Bruker SHELXTL'
_computing_publication_material 'Bruker SHELXTL'
_computing_structure_refinement 'SHELXL-97 (Sheldrick, 2008)'
_computing_structure_solution 'SHELXS-97 (Sheldrick, 2008)'
_diffrn_ambient_temperature 150(2)
_diffrn_measured_fraction_theta_full 1.000
_diffrn_measured_fraction_theta_max 1.000
_diffrn_measurement_device_type 'Bruker APEX-II CCD'
_diffrn_measurement_method '\f and \w scans'
_diffrn_radiation_monochromator graphite
_diffrn_radiation_source 'fine-focus sealed tube'
_diffrn_radiation_type MoK\a
_diffrn_radiation_wavelength 0.71073
_diffrn_reflns_av_R_equivalents 0.0245
_diffrn_reflns_av_sigmaI/netI 0.0180
_diffrn_reflns_limit_h_max 18
_diffrn_reflns_limit_h_min -18
_diffrn_reflns_limit_k_max 14
_diffrn_reflns_limit_k_min -14
_diffrn_reflns_limit_l_max 22
_diffrn_reflns_limit_l_min -22
_diffrn_reflns_number 30712
_diffrn_reflns_theta_full 31.00
_diffrn_reflns_theta_max 31.00
_diffrn_reflns_theta_min 1.85
_exptl_absorpt_coefficient_mu 0.188
_exptl_absorpt_correction_T_max 0.9456
_exptl_absorpt_correction_T_min 0.9200
_exptl_absorpt_correction_type empirical
_exptl_absorpt_process_details SADABS
_exptl_crystal_colour COLORLESS
_exptl_crystal_density_diffrn 1.257
_exptl_crystal_description BLOCK
_exptl_crystal_F_000 768
_exptl_crystal_size_max 0.45
_exptl_crystal_size_mid 0.40
_exptl_crystal_size_min 0.30
_refine_diff_density_max 0.447
_refine_diff_density_min -0.434
_refine_diff_density_rms 0.048
_refine_ls_extinction_method none
_refine_ls_goodness_of_fit_ref 1.027
_refine_ls_hydrogen_treatment constr
_refine_ls_matrix_type full
_refine_ls_number_parameters 229
_refine_ls_number_reflns 6072
_refine_ls_number_restraints 0
_refine_ls_restrained_S_all 1.027
_refine_ls_R_factor_all 0.0507
_refine_ls_R_factor_gt 0.0401
_refine_ls_shift/su_max 0.001
_refine_ls_shift/su_mean 0.000
_refine_ls_structure_factor_coef Fsqd
_refine_ls_weighting_details 'calc w=1/[\s^2^(Fo^2^)+(0.0620P)^2^+0.5399P] where P=(Fo^2^+2Fc^2^)/3'
_refine_ls_weighting_scheme calc
_refine_ls_wR_factor_gt 0.1090
_refine_ls_wR_factor_ref 0.1186
_reflns_number_gt 4947
_reflns_number_total 6072
_reflns_threshold_expression >2sigma(I)
_cod_data_source_file jo300635m_si_005.cif
_cod_data_source_block igts10
_cod_database_code 4027373

loop_
_symmetry_equiv_pos_as_xyz
'x, y, z'
'-x+1/2, y+1/2, -z+1/2'
'-x, -y, -z'
'x-1/2, -y-1/2, z-1/2'

loop_
_atom_site_label
_atom_site_type_symbol
_atom_site_fract_x
_atom_site_fract_y
_atom_site_fract_z
_atom_site_U_iso_or_equiv
_atom_site_adp_type
_atom_site_occupancy
_atom_site_symmetry_multiplicity
_atom_site_calc_flag
_atom_site_refinement_flags
S S 0.17641(2) 0.66026(3) 0.088931(18) 0.02783(8) Uani 1 1 d .
N N 0.25855(8) 0.57414(10) 0.04664(6) 0.02799(19) Uani 1 1 d .
O1 O 0.43631(8) -0.01289(9) 0.10839(6) 0.0377(2) Uani 1 1 d .
O2 O 0.24263(8) 0.73406(9) 0.16410(6) 0.0378(2) Uani 1 1 d .
O3 O 0.09688(8) 0.56985(9) 0.10525(6) 0.0364(2) Uani 1 1 d .
C1 C 0.36208(10) 0.63279(14) 0.04071(10) 0.0387(3) Uani 1 1 d .
H1A H 0.4200 0.5654 0.0578 0.046 Uiso 1 1 calc R
H1B H 0.3815 0.7066 0.0848 0.046 Uiso 1 1 calc R
C2 C 0.35595(13) 0.68394(17) -0.05465(12) 0.0500(4) Uani 1 1 d .
H2B H 0.3046 0.7590 -0.0689 0.060 Uiso 1 1 calc R
H2C H 0.4282 0.7164 -0.0567 0.060 Uiso 1 1 calc R
C3 C 0.31886(13) 0.57597(18) -0.12587(10) 0.0492(4) Uani 1 1 d .
H3B H 0.3760 0.5060 -0.1155 0.059 Uiso 1 1 calc R
C4 C 0.21361(11) 0.51382(16) -0.11682(8) 0.0392(3) Uani 1 1 d .
H4A H 0.1964 0.4370 -0.1585 0.047 Uiso 1 1 calc R
H4B H 0.1544 0.5790 -0.1373 0.047 Uiso 1 1 calc R
C5 C 0.21546(9) 0.46798(12) -0.02064(7) 0.0286(2) Uani 1 1 d .
H5A H 0.1385 0.4525 -0.0200 0.034 Uiso 1 1 calc R
C6 C 0.27768(9) 0.34092(11) 0.01266(7) 0.0263(2) Uani 1 1 d .
C7 C 0.28772(9) 0.30017(12) 0.10208(7) 0.0284(2) Uani 1 1 d .
H7A H 0.2579 0.3541 0.1405 0.034 Uiso 1 1 calc R
C8 C 0.33976(9) 0.18352(12) 0.13709(8) 0.0290(2) Uani 1 1 d .
H8A H 0.3454 0.1584 0.1984 0.035 Uiso 1 1 calc R
C9 C 0.38359(9) 0.10394(11) 0.08119(8) 0.0286(2) Uani 1 1 d .
C10 C 0.37326(10) 0.14123(13) -0.00888(8) 0.0343(3) Uani 1 1 d .
H10A H 0.4018 0.0864 -0.0476 0.041 Uiso 1 1 calc R
C11 C 0.32135(10) 0.25844(13) -0.04216(8) 0.0326(2) Uani 1 1 d .
H11A H 0.3153 0.2832 -0.1036 0.039 Uiso 1 1 calc R
C12 C 0.3026(2) 0.6323(3) -0.22259(14) 0.0817(7) Uani 1 1 d .
H12A H 0.3702 0.6733 -0.2275 0.123 Uiso 1 1 calc R
H12B H 0.2449 0.6987 -0.2345 0.123 Uiso 1 1 calc R
H12C H 0.2825 0.5607 -0.2673 0.123 Uiso 1 1 calc R
C13 C 0.45152(12) -0.05009(14) 0.20154(9) 0.0411(3) Uani 1 1 d .
H13A H 0.4935 -0.1322 0.2137 0.062 Uiso 1 1 calc R
H13B H 0.3808 -0.0636 0.2135 0.062 Uiso 1 1 calc R
H13C H 0.4907 0.0201 0.2413 0.062 Uiso 1 1 calc R
C14 C 0.10770(9) 0.77381(11) 0.00573(7) 0.0257(2) Uani 1 1 d .
C15 C 0.14918(10) 0.90072(11) 0.00380(8) 0.0304(2) Uani 1 1 d .
H15A H 0.2121 0.9278 0.0491 0.037 Uiso 1 1 calc R
C16 C 0.09756(10) 0.98731(12) -0.06513(9) 0.0338(2) Uani 1 1 d .
H16A H 0.1255 1.0740 -0.0665 0.041 Uiso 1 1 calc R
C17 C 0.00531(10) 0.94873(13) -0.13227(8) 0.0330(2) Uani 1 1 d .
C18 C -0.03433(10) 0.82138(13) -0.12916(8) 0.0333(2) Uani 1 1 d .
H18A H -0.0968 0.7940 -0.1749 0.040 Uiso 1 1 calc R
C19 C 0.01522(9) 0.73348(12) -0.06087(8) 0.0298(2) Uani 1 1 d .
H19A H -0.0133 0.6471 -0.0593 0.036 Uiso 1 1 calc R
C20 C -0.05195(13) 1.04244(17) -0.20652(10) 0.0482(4) Uani 1 1 d .
H20A H -0.1300 1.0403 -0.2122 0.072 Uiso 1 1 calc R
H20B H -0.0386 1.0157 -0.2645 0.072 Uiso 1 1 calc R
H20C H -0.0245 1.1323 -0.1911 0.072 Uiso 1 1 calc R

loop_
_atom_site_aniso_label
_atom_site_aniso_U_11
_atom_site_aniso_U_22
_atom_site_aniso_U_33
_atom_site_aniso_U_23
_atom_site_aniso_U_13
_atom_site_aniso_U_12
S 0.03640(15) 0.02391(13) 0.02246(13) 0.00076(9) 0.00660(10) -0.00234(10)
N 0.0286(4) 0.0268(4) 0.0264(4) -0.0007(3) 0.0036(3) -0.0018(3)
O1 0.0431(5) 0.0336(5) 0.0365(5) -0.0022(4) 0.0109(4) 0.0076(4)
O2 0.0508(5) 0.0320(4) 0.0243(4) -0.0030(3) -0.0011(4) -0.0004(4)
O3 0.0489(5) 0.0283(4) 0.0380(5) 0.0026(3) 0.0219(4) -0.0042(4)
C1 0.0275(6) 0.0377(6) 0.0477(7) 0.0015(5) 0.0045(5) -0.0042(5)
C2 0.0389(7) 0.0526(9) 0.0644(10) 0.0179(7) 0.0239(7) 0.0015(6)
C3 0.0461(8) 0.0660(10) 0.0418(7) 0.0201(7) 0.0230(6) 0.0171(7)
C4 0.0376(6) 0.0545(8) 0.0241(5) 0.0032(5) 0.0056(4) 0.0114(6)
C5 0.0276(5) 0.0336(6) 0.0228(5) -0.0037(4) 0.0035(4) -0.0009(4)
C6 0.0257(5) 0.0298(5) 0.0228(5) -0.0046(4) 0.0052(4) -0.0031(4)
C7 0.0324(5) 0.0297(5) 0.0241(5) -0.0057(4) 0.0093(4) -0.0017(4)
C8 0.0335(5) 0.0300(5) 0.0238(5) -0.0034(4) 0.0085(4) -0.0024(4)
C9 0.0267(5) 0.0283(5) 0.0304(5) -0.0052(4) 0.0072(4) -0.0019(4)
C10 0.0366(6) 0.0389(6) 0.0299(6) -0.0084(5) 0.0132(5) 0.0019(5)
C11 0.0361(6) 0.0389(6) 0.0235(5) -0.0043(4) 0.0093(4) 0.0002(5)
C12 0.0930(16) 0.1112(18) 0.0558(11) 0.0403(12) 0.0458(11) 0.0332(14)
C13 0.0469(7) 0.0351(6) 0.0357(6) -0.0017(5) 0.0011(5) 0.0038(5)
C14 0.0273(5) 0.0247(5) 0.0246(5) -0.0001(4) 0.0061(4) -0.0027(4)
C15 0.0303(5) 0.0261(5) 0.0316(5) 0.0011(4) 0.0026(4) -0.0051(4)
C16 0.0344(6) 0.0289(5) 0.0369(6) 0.0062(5) 0.0077(5) -0.0022(4)
C17 0.0314(5) 0.0388(6) 0.0291(5) 0.0055(5) 0.0085(4) 0.0072(5)
C18 0.0257(5) 0.0422(7) 0.0291(5) -0.0047(5) 0.0024(4) 0.0007(4)
C19 0.0271(5) 0.0299(5) 0.0318(5) -0.0046(4) 0.0068(4) -0.0050(4)
C20 0.0473(8) 0.0571(9) 0.0379(7) 0.0160(6) 0.0074(6) 0.0156(7)

loop_
_atom_type_symbol
_atom_type_description
_atom_type_scat_dispersion_real
_atom_type_scat_dispersion_imag
_atom_type_scat_source
C C 0.0033 0.0016 'International Tables Vol C Tables 4.2.6.8 and 6.1.1.4'
H H 0.0000 0.0000 'International Tables Vol C Tables 4.2.6.8 and 6.1.1.4'
N N 0.0061 0.0033 'International Tables Vol C Tables 4.2.6.8 and 6.1.1.4'
O O 0.0106 0.0060 'International Tables Vol C Tables 4.2.6.8 and 6.1.1.4'
S S 0.1246 0.1234 'International Tables Vol C Tables 4.2.6.8 and 6.1.1.4'

loop_
_geom_angle_atom_site_label_1
_geom_angle_atom_site_label_2
_geom_angle_atom_site_label_3
_geom_angle
O2 S O3 119.17(6)
O2 S N 106.66(5)
O3 S N 106.86(5)
O2 S C14 107.94(5)
O3 S C14 107.34(5)
N S C14 108.50(5)
C1 N C5 115.03(10)
C1 N S 119.67(8)
C5 N S 120.01(8)
C9 O1 C13 116.92(10)
N C1 C2 112.09(11)
C3 C2 C1 111.15(12)
C2 C3 C4 110.29(12)
C2 C3 C12 110.56(16)
C4 C3 C12 109.97(15)
C3 C4 C5 115.02(11)
N C5 C6 108.41(9)
N C5 C4 110.36(10)
C6 C5 C4 116.52(10)
C7 C6 C11 117.26(11)
C7 C6 C5 118.49(10)
C11 C6 C5 124.17(10)
C8 C7 C6 122.34(10)
C7 C8 C9 119.15(11)
O1 C9 C10 116.15(10)
O1 C9 C8 124.12(11)
C10 C9 C8 119.72(11)
C11 C10 C9 120.06(11)
C10 C11 C6 121.45(11)
C15 C14 C19 120.51(10)
C15 C14 S 119.77(8)
C19 C14 S 119.62(9)
C16 C15 C14 119.32(11)
C15 C16 C17 120.98(11)
C18 C17 C16 118.67(11)
C18 C17 C20 119.99(12)
C16 C17 C20 121.33(12)
C19 C18 C17 121.48(11)
C18 C19 C14 119.04(11)

loop_
_geom_bond_atom_site_label_1
_geom_bond_atom_site_label_2
_geom_bond_distance
S O2 1.4373(9)
S O3 1.4389(9)
S N 1.6251(10)
S C14 1.7609(11)
N C1 1.4771(15)
N C5 1.4846(14)
O1 C9 1.3694(15)
O1 C13 1.4282(17)
C1 C2 1.522(2)
C2 C3 1.522(3)
C3 C4 1.526(2)
C3 C12 1.539(2)
C4 C5 1.5288(17)
C5 C6 1.5259(16)
C6 C7 1.3939(15)
C6 C11 1.3977(16)
C7 C8 1.3897(16)
C8 C9 1.3933(15)
C9 C10 1.3927(17)
C10 C11 1.3874(18)
C14 C15 1.3930(15)
C14 C19 1.3979(15)
C15 C16 1.3904(16)
C16 C17 1.3950(17)
C17 C18 1.3903(18)
C17 C20 1.5066(17)
C18 C19 1.3857(17)
